data_7060631
loop_
_publ_author_name
'Braun, Vanessa'
'Wurzenberger, Maximilian H. H.'
'Weippert, Valentin'
'Stierstorfer, J\"org'

_publ_section_title
;
 Tailoring the properties of 3d transition metal complexes with different
 N-cycloalkyl-substituted tetrazoles
;
_journal_issue 25
_journal_name_full 'New Journal of Chemistry'
_journal_page_first 11042
_journal_page_last 11050
_journal_paper_doi 10.1039/D1NJ01675J
_journal_volume 45
_journal_year 2021
_chemical_formula_moiety 'C40 H68 Cu2 N32 O2, 4(Cl O4)'
_chemical_formula_sum 'C40 H68 Cl4 Cu2 N32 O18'
_chemical_formula_weight 1554.14
_chemical_name_common 'aqua(tetrakis(1-cyclopropyl-5H-tetrazolyl)copper(II) diperchlorate'
_chemical_name_systematic 'aqua(tetrakis(1-cyclopropyl-5H-tetrazolyl)copper(II) diperchlorate'
_space_group_IT_number 14
_space_group_name_Hall '-P 2yn'
_space_group_name_H-M_alt 'P 1 21/n 1'
_symmetry_cell_setting monoclinic
_symmetry_Int_Tables_number 14
_symmetry_space_group_name_Hall '-P 2yn'
_symmetry_space_group_name_H-M 'P 1 21/n 1'
_atom_sites_solution_hydrogens mixed
_atom_sites_solution_primary difmap
_audit_creation_date 2020-06-17
_audit_creation_method SHELXL-2018/3
_audit_update_record
;
2021-02-04 deposited with the CCDC.	2021-04-28 downloaded from the CCDC.
;
_cell_angle_alpha 90
_cell_angle_beta 93.681(4)
_cell_angle_gamma 90
_cell_formula_units_Z 2
_cell_length_a 17.0836(7)
_cell_length_b 11.1197(5)
_cell_length_c 17.2721(9)
_cell_measurement_reflns_used 2316
_cell_measurement_temperature 111(2)
_cell_measurement_theta_max 24.8030
_cell_measurement_theta_min 2.1610
_cell_volume 3274.3(3)
_computing_cell_refinement 'CrysAlisPro 1.171.40.81a (Rigaku OD, 2020)'
_computing_data_collection 'CrysAlisPro 1.171.40.81a (Rigaku OD, 2020)'
_computing_data_reduction 'CrysAlisPro 1.171.40.81a (Rigaku OD, 2020)'
_computing_molecular_graphics 'Diamond 2.1c, Crystal Impact GbR'
_computing_publication_material 'Encifer 1.5.1, CCDC 2014'
_computing_structure_refinement 'SHELXL-2018/3 (Sheldrick, 2018)'
_computing_structure_solution SIR-92
_diffrn_ambient_temperature 111(2)
_diffrn_detector 'CCD plate'
_diffrn_detector_area_resol_mean 15.9809
_diffrn_detector_type Sapphire3
_diffrn_measured_fraction_theta_full 0.997
_diffrn_measured_fraction_theta_max 0.996
_diffrn_measurement_details
;
List of Runs (angles in degrees, time in seconds):

  # Type    Start    End  Width  t~exp~   \w     \q     \k     \f   Frames
#--------------------------------------------------------------------------
  1  \w    -44.00  50.00   1.00   35.00    --  -20.37  57.00  60.00   94
  2  \w    -91.00   3.00   1.00   35.00    --  -20.37 -57.00 -90.00   94
  3  \w     -2.00  92.00   1.00   35.00    --   21.23  57.00-180.00   94
  4  \w    -12.00  33.00   1.00   35.00    --   21.23  77.00 -90.00   45
;
_diffrn_measurement_device 'four-circle diffractometer'
_diffrn_measurement_device_type 'Xcalibur, Sapphire3'
_diffrn_measurement_method '\w scans'
_diffrn_orient_matrix_UB_11 0.0374236000
_diffrn_orient_matrix_UB_12 -0.0039346000
_diffrn_orient_matrix_UB_13 -0.0153867000
_diffrn_orient_matrix_UB_21 0.0144105000
_diffrn_orient_matrix_UB_22 -0.0320005000
_diffrn_orient_matrix_UB_23 0.0334791000
_diffrn_orient_matrix_UB_31 -0.0110764000
_diffrn_orient_matrix_UB_32 -0.0550372000
_diffrn_orient_matrix_UB_33 -0.0183300000
_diffrn_radiation_monochromator graphite
_diffrn_radiation_probe x-ray
_diffrn_radiation_type MoK\a
_diffrn_radiation_wavelength 0.71073
_diffrn_reflns_av_R_equivalents 0.0698
_diffrn_reflns_av_sigmaI/netI 0.1257
_diffrn_reflns_av_unetI/netI 0.1016
_diffrn_reflns_Laue_measured_fraction_full 0.997
_diffrn_reflns_Laue_measured_fraction_max 0.996
_diffrn_reflns_limit_h_max 21
_diffrn_reflns_limit_h_min -17
_diffrn_reflns_limit_k_max 13
_diffrn_reflns_limit_k_min -13
_diffrn_reflns_limit_l_max 21
_diffrn_reflns_limit_l_min -18
_diffrn_reflns_number 18424
_diffrn_reflns_point_group_measured_fraction_full 0.997
_diffrn_reflns_point_group_measured_fraction_max 0.996
_diffrn_reflns_theta_full 25.242
_diffrn_reflns_theta_max 26.371
_diffrn_reflns_theta_min 2.180
_diffrn_source 'fine-focus sealed X-ray tube'
_exptl_absorpt_coefficient_mu 0.903
_exptl_absorpt_correction_T_max 1.00000
_exptl_absorpt_correction_T_min 0.98717
_exptl_absorpt_correction_type multi-scan
_exptl_absorpt_process_details
;
CrysAlisPro 1.171.40.81a (Rigaku Oxford Diffraction, 2020)
Empirical absorption correction using spherical harmonics,
implemented in SCALE3 ABSPACK scaling algorithm.
;
_exptl_crystal_colour blue
_exptl_crystal_density_diffrn 1.576
_exptl_crystal_description block
_exptl_crystal_F_000 1604
_exptl_crystal_size_max 0.243
_exptl_crystal_size_mid 0.114
_exptl_crystal_size_min 0.091
_refine_diff_density_max 0.542
_refine_diff_density_min -0.404
_refine_diff_density_rms 0.095
_refine_ls_extinction_method none
_refine_ls_goodness_of_fit_ref 1.013
_refine_ls_hydrogen_treatment mixed
_refine_ls_matrix_type full
_refine_ls_number_parameters 472
_refine_ls_number_reflns 6677
_refine_ls_number_restraints 0
_refine_ls_restrained_S_all 1.013
_refine_ls_R_factor_all 0.1039
_refine_ls_R_factor_gt 0.0579
_refine_ls_shift/su_max 0.000
_refine_ls_shift/su_mean 0.000
_refine_ls_structure_factor_coef Fsqd
_refine_ls_weighting_details 'w=1/[\s^2^(Fo^2^)+(0.0362P)^2^+1.6112P] where P=(Fo^2^+2Fc^2^)/3'
_refine_ls_weighting_scheme calc
_refine_ls_wR_factor_gt 0.1023
_refine_ls_wR_factor_ref 0.1217
_reflns_Friedel_coverage 0.000
_reflns_number_gt 4331
_reflns_number_total 6677
_reflns_threshold_expression 'I > 2\s(I)'
_cod_data_source_file d1nj01675j2.cif
_cod_data_source_block px231
_cod_depositor_comments 'Adding full bibliography for 7060620--7060640.cif.'
_cod_original_sg_symbol_H-M 'P 21/n'
_cod_database_code 7060631
_shelx_space_group_comment
;
The symmetry employed for this shelxl refinement is uniquely defined
by the following loop, which should always be used as a source of
symmetry information in preference to the above space-group names.
They are only intended as comments.
;
_shelx_estimated_absorpt_t_min 0.810
_shelx_estimated_absorpt_t_max 0.922

loop_
_space_group_symop_operation_xyz
'x, y, z'
'-x+1/2, y+1/2, -z+1/2'
'-x, -y, -z'
'x-1/2, -y-1/2, z-1/2'

loop_
_atom_site_label
_atom_site_type_symbol
_atom_site_fract_x
_atom_site_fract_y
_atom_site_fract_z
_atom_site_U_iso_or_equiv
_atom_site_adp_type
_atom_site_occupancy
_atom_site_site_symmetry_order
_atom_site_calc_flag
_atom_site_refinement_flags_posn
_atom_site_refinement_flags_adp
_atom_site_refinement_flags_occupancy
_atom_site_disorder_assembly
_atom_site_disorder_group
Cu1 Cu 0.53865(3) 0.19577(4) 0.01862(3) 0.01552(14) Uani 1 1 d . . . . .
O1 O 0.4981(2) 0.3758(3) -0.0278(2) 0.0284(8) Uani 1 1 d . . . . .
N1 N 0.65639(18) 0.3136(3) 0.21900(18) 0.0167(7) Uani 1 1 d . . . . .
N2 N 0.71581(18) 0.2675(3) 0.1812(2) 0.0227(8) Uani 1 1 d . . . . .
N3 N 0.68730(18) 0.2324(3) 0.11418(19) 0.0198(8) Uani 1 1 d . . . . .
N4 N 0.60845(17) 0.2559(3) 0.10739(18) 0.0155(7) Uani 1 1 d . . . . .
N5 N 0.33874(18) 0.1711(3) 0.13798(18) 0.0161(7) Uani 1 1 d . . . . .
N6 N 0.39231(18) 0.1290(3) 0.19318(19) 0.0217(8) Uani 1 1 d . . . . .
N7 N 0.45929(19) 0.1315(3) 0.16327(19) 0.0219(8) Uani 1 1 d . . . . .
N8 N 0.45090(17) 0.1749(3) 0.08880(18) 0.0165(7) Uani 1 1 d . . . . .
N12 N 0.47138(17) 0.1267(3) -0.07041(18) 0.0150(7) Uani 1 1 d . . . . .
N13 N 0.73908(18) 0.2182(3) -0.10146(18) 0.0177(8) Uani 1 1 d . . . . .
N14 N 0.70914(19) 0.1113(3) -0.1253(2) 0.0253(8) Uani 1 1 d . . . . .
N15 N 0.64318(19) 0.0982(3) -0.0934(2) 0.0256(8) Uani 1 1 d . . . . .
N16 N 0.63012(17) 0.1953(3) -0.04861(18) 0.0169(7) Uani 1 1 d . . . . .
C1 C 0.5917(2) 0.3076(3) 0.1728(2) 0.0176(9) Uani 1 1 d . . . . .
H1 H 0.541466 0.335907 0.184917 0.021 Uiso 1 1 calc R U . . .
C2 C 0.6700(2) 0.3651(4) 0.2968(2) 0.0236(10) Uani 1 1 d . . . . .
H2 H 0.722547 0.339443 0.319967 0.028 Uiso 1 1 calc R U . . .
C3 C 0.6078(3) 0.3461(4) 0.3554(3) 0.0314(11) Uani 1 1 d . . . . .
H3A H 0.621665 0.283586 0.394765 0.038 Uiso 1 1 calc R U . . .
H3B H 0.554256 0.333422 0.331431 0.038 Uiso 1 1 calc R U . . .
C4 C 0.6237(3) 0.4747(4) 0.3838(3) 0.0380(12) Uani 1 1 d . . . . .
H4A H 0.661272 0.480065 0.429709 0.046 Uiso 1 1 calc R U . . .
H4B H 0.575572 0.521642 0.391600 0.046 Uiso 1 1 calc R U . . .
C5 C 0.6602(3) 0.5008(4) 0.3065(2) 0.0322(11) Uani 1 1 d . . . . .
H5A H 0.623526 0.538104 0.266789 0.039 Uiso 1 1 calc R U . . .
H5B H 0.710312 0.545601 0.312128 0.039 Uiso 1 1 calc R U . . .
C6 C 0.3755(2) 0.1982(3) 0.0752(2) 0.0162(8) Uani 1 1 d . . . . .
H6 H 0.351650 0.229197 0.028203 0.019 Uiso 1 1 calc R U . . .
C7 C 0.2557(2) 0.1817(4) 0.1533(2) 0.0224(10) Uani 1 1 d . . . . .
H7 H 0.244359 0.134515 0.200629 0.027 Uiso 1 1 calc R U . . .
C8 C 0.1946(2) 0.1534(4) 0.0869(3) 0.0351(12) Uani 1 1 d . . . . .
H8A H 0.213889 0.164937 0.034513 0.042 Uiso 1 1 calc R U . . .
H8B H 0.168947 0.074117 0.091363 0.042 Uiso 1 1 calc R U . . .
C9 C 0.1464(3) 0.2591(5) 0.1151(3) 0.0450(14) Uani 1 1 d . . . . .
H9A H 0.124703 0.311954 0.072857 0.054 Uiso 1 1 calc R U . . .
H9B H 0.105285 0.235240 0.149901 0.054 Uiso 1 1 calc R U . . .
C10 C 0.2210(2) 0.3081(4) 0.1577(3) 0.0338(11) Uani 1 1 d . . . . .
H10A H 0.248741 0.369306 0.128143 0.041 Uiso 1 1 calc R U . . .
H10B H 0.213562 0.335885 0.211224 0.041 Uiso 1 1 calc R U . . .
C16 C 0.6901(2) 0.2687(4) -0.0547(2) 0.0185(9) Uani 1 1 d . . . . .
H16 H 0.697004 0.344469 -0.029797 0.022 Uiso 1 1 calc R U . . .
C17 C 0.8168(2) 0.2548(4) -0.1247(2) 0.0205(9) Uani 1 1 d . . . . .
H17 H 0.823159 0.229462 -0.179475 0.025 Uiso 1 1 calc R U . . .
C18 C 0.8430(2) 0.3847(4) -0.1137(3) 0.0248(10) Uani 1 1 d . . . . .
H18A H 0.820559 0.425893 -0.069375 0.030 Uiso 1 1 calc R U . . .
H18B H 0.837199 0.434110 -0.161422 0.030 Uiso 1 1 calc R U . . .
C19 C 0.9258(2) 0.3346(4) -0.0959(3) 0.0303(11) Uani 1 1 d . . . . .
H19A H 0.955430 0.375637 -0.052366 0.036 Uiso 1 1 calc R U . . .
H19B H 0.957354 0.328844 -0.141830 0.036 Uiso 1 1 calc R U . . .
C20 C 0.8884(2) 0.2145(4) -0.0730(3) 0.0322(11) Uani 1 1 d . . . . .
H20A H 0.915088 0.142119 -0.091896 0.039 Uiso 1 1 calc R U . . .
H20B H 0.878835 0.207614 -0.017259 0.039 Uiso 1 1 calc R U . . .
Cl1 Cl 0.09325(6) 0.01252(10) 0.29933(7) 0.0304(3) Uani 1 1 d . . . . .
O3 O 0.0927(2) -0.0245(3) 0.3795(2) 0.0658(12) Uani 1 1 d . . . . .
Cl2 Cl 0.71880(6) 0.59393(9) 0.08619(6) 0.0255(3) Uani 1 1 d . . . . .
O7 O 0.7552(2) 0.5657(3) 0.16000(19) 0.0545(11) Uani 1 1 d . . . . .
O8 O 0.7737(3) 0.5802(4) 0.0297(2) 0.0820(15) Uani 1 1 d . . . . .
O10 O 0.69283(19) 0.7164(3) 0.08563(18) 0.0398(9) Uani 1 1 d . . . . .
N9 N 0.41538(17) 0.1015(3) -0.18372(18) 0.0152(7) Uani 1 1 d . . . . .
N11 N 0.42066(18) 0.0330(3) -0.06882(19) 0.0184(8) Uani 1 1 d . . . . .
N10 N 0.38622(18) 0.0167(3) -0.13707(19) 0.0195(8) Uani 1 1 d . . . . .
C11 C 0.4671(2) 0.1673(3) -0.1421(2) 0.0170(9) Uani 1 1 d . . . . .
H11 H 0.496185 0.232765 -0.160776 0.020 Uiso 1 1 calc R U . . .
C12 C 0.3939(2) 0.0973(4) -0.2672(2) 0.0182(9) Uani 1 1 d . . . . .
H12 H 0.336575 0.079713 -0.276124 0.022 Uiso 1 1 calc R U . . .
C13 C 0.4162(2) 0.2024(4) -0.3180(2) 0.0255(10) Uani 1 1 d . . . . .
H13A H 0.463562 0.246686 -0.298084 0.031 Uiso 1 1 calc R U . . .
H13B H 0.372398 0.258017 -0.332404 0.031 Uiso 1 1 calc R U . . .
C15 C 0.4409(2) 0.0124(4) -0.3157(2) 0.0263(10) Uani 1 1 d . . . . .
H15A H 0.414409 -0.064903 -0.328499 0.032 Uiso 1 1 calc R U . . .
H15B H 0.495699 -0.000333 -0.295065 0.032 Uiso 1 1 calc R U . . .
C14 C 0.4317(3) 0.1079(4) -0.3807(2) 0.0314(11) Uani 1 1 d . . . . .
H14A H 0.480134 0.122463 -0.407766 0.038 Uiso 1 1 calc R U . . .
H14B H 0.386312 0.093724 -0.418229 0.038 Uiso 1 1 calc R U . . .
O4A O 0.1635(3) 0.0674(7) 0.2908(3) 0.068(3) Uani 0.753(9) 1 d . . P A 1
O5A O 0.0850(3) -0.0963(5) 0.2585(4) 0.063(2) Uani 0.753(9) 1 d . . P A 1
O6A O 0.0272(3) 0.0850(5) 0.2857(3) 0.059(2) Uani 0.753(9) 1 d . . P A 1
O9A O 0.6511(4) 0.5152(6) 0.0764(5) 0.071(2) Uani 0.753(9) 1 d . . P A 1
O4B O 0.0982(12) 0.1467(12) 0.2950(7) 0.050(7) Uani 0.247(9) 1 d . . P A 2
O5B O 0.1603(14) -0.0213(18) 0.2564(13) 0.089(9) Uani 0.247(9) 1 d . . P A 2
O6B O 0.0326(14) -0.016(2) 0.2398(14) 0.128(13) Uani 0.247(9) 1 d . . P A 2
O9B O 0.6640(14) 0.534(2) 0.0385(16) 0.071(2) Uani 0.247(9) 1 d . . P A 2
H1B H 0.521(2) 0.415(4) -0.050(2) 0.017(14) Uiso 1 1 d . . . . .
H1C H 0.445(4) 0.396(6) -0.032(4) 0.10(2) Uiso 1 1 d . . . . .

loop_
_atom_site_aniso_label
_atom_site_aniso_U_11
_atom_site_aniso_U_22
_atom_site_aniso_U_33
_atom_site_aniso_U_23
_atom_site_aniso_U_13
_atom_site_aniso_U_12
Cu1 0.0153(2) 0.0168(3) 0.0146(3) -0.0016(2) 0.00225(18) -0.0015(2)
O1 0.033(2) 0.0195(19) 0.033(2) 0.0040(15) 0.0054(16) -0.0047(17)
N1 0.0185(17) 0.0158(18) 0.0156(18) -0.0025(14) -0.0006(14) -0.0010(15)
N2 0.0191(18) 0.022(2) 0.027(2) 0.0019(16) -0.0003(15) -0.0009(16)
N3 0.0167(17) 0.020(2) 0.022(2) -0.0026(15) -0.0038(14) -0.0003(15)
N4 0.0150(16) 0.0109(18) 0.021(2) -0.0009(14) 0.0012(14) -0.0011(14)
N5 0.0168(17) 0.0150(19) 0.0165(19) -0.0016(14) 0.0022(14) 0.0021(15)
N6 0.0191(18) 0.027(2) 0.019(2) 0.0024(15) 0.0006(15) -0.0016(16)
N7 0.0220(18) 0.030(2) 0.0141(19) 0.0058(15) 0.0025(15) -0.0009(17)
N8 0.0184(17) 0.0152(19) 0.0155(19) -0.0004(14) -0.0027(14) -0.0014(15)
N12 0.0144(16) 0.0157(19) 0.0151(19) 0.0009(14) 0.0026(13) 0.0006(15)
N13 0.0195(17) 0.0137(19) 0.020(2) -0.0013(14) 0.0048(14) -0.0039(15)
N14 0.0237(19) 0.021(2) 0.033(2) -0.0071(16) 0.0097(16) -0.0044(17)
N15 0.0236(19) 0.023(2) 0.031(2) -0.0102(17) 0.0095(16) -0.0015(17)
N16 0.0172(17) 0.0157(18) 0.0183(19) -0.0024(15) 0.0044(14) -0.0008(15)
C1 0.022(2) 0.013(2) 0.018(2) 0.0007(17) 0.0007(17) 0.0025(18)
C2 0.032(2) 0.022(2) 0.017(2) -0.0019(18) -0.0040(18) -0.005(2)
C3 0.044(3) 0.026(3) 0.025(3) 0.001(2) 0.005(2) -0.010(2)
C4 0.058(3) 0.035(3) 0.022(3) -0.007(2) 0.006(2) -0.006(3)
C5 0.051(3) 0.024(3) 0.021(3) -0.005(2) 0.001(2) -0.006(2)
C6 0.020(2) 0.015(2) 0.013(2) 0.0009(17) 0.0009(16) -0.0022(18)
C7 0.017(2) 0.028(3) 0.023(2) 0.0112(19) 0.0114(17) 0.005(2)
C8 0.020(2) 0.047(3) 0.038(3) 0.010(2) -0.004(2) -0.006(2)
C9 0.024(2) 0.059(4) 0.053(4) 0.018(3) 0.010(2) 0.020(3)
C10 0.035(3) 0.030(3) 0.038(3) 0.004(2) 0.012(2) 0.014(2)
C16 0.019(2) 0.019(2) 0.018(2) -0.0040(17) 0.0065(17) -0.0024(18)
C17 0.021(2) 0.018(2) 0.024(2) -0.0019(18) 0.0068(17) -0.0072(19)
C18 0.022(2) 0.024(3) 0.030(3) -0.0018(19) 0.0124(19) -0.004(2)
C19 0.026(2) 0.039(3) 0.026(3) 0.000(2) 0.0000(19) -0.011(2)
C20 0.020(2) 0.037(3) 0.040(3) 0.010(2) 0.005(2) -0.001(2)
Cl1 0.0253(6) 0.0264(7) 0.0398(7) -0.0079(5) 0.0038(5) 0.0002(5)
O3 0.094(3) 0.050(3) 0.058(3) 0.029(2) 0.038(2) 0.030(2)
Cl2 0.0279(6) 0.0210(6) 0.0271(6) 0.0049(5) -0.0026(5) 0.0019(5)
O7 0.060(2) 0.071(3) 0.032(2) 0.0206(19) -0.0017(17) 0.037(2)
O8 0.105(3) 0.103(4) 0.043(3) 0.011(2) 0.040(2) 0.044(3)
O10 0.057(2) 0.0214(18) 0.038(2) -0.0010(14) -0.0153(17) 0.0156(16)
N9 0.0170(16) 0.0124(18) 0.0163(19) -0.0014(14) 0.0015(14) 0.0000(15)
N11 0.0184(17) 0.019(2) 0.018(2) 0.0003(14) 0.0003(14) -0.0047(15)
N10 0.0225(18) 0.0151(19) 0.021(2) 0.0034(15) 0.0010(15) -0.0051(15)
C11 0.016(2) 0.015(2) 0.020(2) -0.0032(17) 0.0029(17) -0.0041(17)
C12 0.017(2) 0.021(2) 0.016(2) 0.0005(17) -0.0025(16) 0.0011(18)
C13 0.029(2) 0.026(3) 0.021(2) 0.003(2) -0.0038(18) -0.004(2)
C15 0.028(2) 0.031(3) 0.019(2) -0.008(2) -0.0032(19) 0.005(2)
C14 0.029(2) 0.045(3) 0.019(3) 0.002(2) -0.0015(19) -0.005(2)
O4A 0.046(4) 0.091(6) 0.068(4) 0.015(4) 0.013(3) -0.040(4)
O5A 0.060(4) 0.042(4) 0.087(5) -0.043(3) -0.007(3) 0.010(3)
O6A 0.065(4) 0.061(4) 0.051(4) -0.016(3) -0.015(3) 0.041(4)
O9A 0.054(3) 0.035(3) 0.121(8) 0.044(4) -0.025(4) -0.030(3)
O4B 0.114(18) 0.017(8) 0.020(8) 0.007(6) 0.015(9) 0.007(9)
O5B 0.13(2) 0.050(14) 0.100(17) 0.029(12) 0.090(15) 0.032(14)
O6B 0.11(2) 0.13(3) 0.13(2) 0.008(18) -0.092(16) -0.06(2)
O9B 0.054(3) 0.035(3) 0.121(8) 0.044(4) -0.025(4) -0.030(3)

loop_
_atom_type_symbol
_atom_type_description
_atom_type_scat_dispersion_real
_atom_type_scat_dispersion_imag
_atom_type_scat_source
C C 0.0033 0.0016 'International Tables Vol C Tables 4.2.6.8 and 6.1.1.4'
Cl Cl 0.1484 0.1585 'International Tables Vol C Tables 4.2.6.8 and 6.1.1.4'
Cu Cu 0.3201 1.2651 'International Tables Vol C Tables 4.2.6.8 and 6.1.1.4'
N N 0.0061 0.0033 'International Tables Vol C Tables 4.2.6.8 and 6.1.1.4'
O O 0.0106 0.0060 'International Tables Vol C Tables 4.2.6.8 and 6.1.1.4'
H H 0.0000 0.0000 'International Tables Vol C Tables 4.2.6.8 and 6.1.1.4'

loop_
_geom_angle_atom_site_label_1
_geom_angle_atom_site_label_2
_geom_angle_atom_site_label_3
_geom_angle
_geom_angle_site_symmetry_1
_geom_angle_site_symmetry_3
_geom_angle_publ_flag
N4 Cu1 N8 90.42(12) . . ?
N4 Cu1 N16 89.79(12) . . ?
N8 Cu1 N16 172.83(13) . . ?
N4 Cu1 N12 176.94(13) . . ?
N8 Cu1 N12 90.31(12) . . ?
N16 Cu1 N12 89.11(12) . . ?
N4 Cu1 O1 97.51(13) . . ?
N8 Cu1 O1 95.36(13) . . ?
N16 Cu1 O1 91.71(14) . . ?
N12 Cu1 O1 85.39(12) . . ?
Cu1 O1 H1B 125(3) . . ?
Cu1 O1 H1C 121(4) . . ?
H1B O1 H1C 111(5) . . ?
C1 N1 N2 108.4(3) . . ?
C1 N1 C2 130.6(3) . . ?
N2 N1 C2 120.9(3) . . ?
N3 N2 N1 107.4(3) . . ?
N2 N3 N4 109.4(3) . . ?
C1 N4 N3 106.1(3) . . ?
C1 N4 Cu1 130.9(3) . . ?
N3 N4 Cu1 122.5(2) . . ?
C6 N5 N6 108.6(3) . . ?
C6 N5 C7 130.3(3) . . ?
N6 N5 C7 121.1(3) . . ?
N7 N6 N5 106.7(3) . . ?
N6 N7 N8 110.0(3) . . ?
C6 N8 N7 106.1(3) . . ?
C6 N8 Cu1 129.1(3) . . ?
N7 N8 Cu1 124.8(2) . . ?
C11 N12 N11 106.6(3) . . ?
C11 N12 Cu1 125.7(3) . . ?
N11 N12 Cu1 127.7(2) . . ?
C16 N13 N14 108.5(3) . . ?
C16 N13 C17 131.8(3) . . ?
N14 N13 C17 119.5(3) . . ?
N15 N14 N13 107.0(3) . . ?
N14 N15 N16 109.5(3) . . ?
C16 N16 N15 106.9(3) . . ?
C16 N16 Cu1 133.0(3) . . ?
N15 N16 Cu1 119.7(2) . . ?
N4 C1 N1 108.7(3) . . ?
N4 C1 H1 125.6 . . ?
N1 C1 H1 125.6 . . ?
N1 C2 C3 118.5(3) . . ?
N1 C2 C5 118.3(3) . . ?
C3 C2 C5 88.8(3) . . ?
N1 C2 H2 109.9 . . ?
C3 C2 H2 109.9 . . ?
C5 C2 H2 109.9 . . ?
C2 C3 C4 88.1(3) . . ?
C2 C3 H3A 114.0 . . ?
C4 C3 H3A 114.0 . . ?
C2 C3 H3B 114.0 . . ?
C4 C3 H3B 114.0 . . ?
H3A C3 H3B 111.2 . . ?
C3 C4 C5 88.4(3) . . ?
C3 C4 H4A 113.9 . . ?
C5 C4 H4A 113.9 . . ?
C3 C4 H4B 113.9 . . ?
C5 C4 H4B 113.9 . . ?
H4A C4 H4B 111.1 . . ?
C2 C5 C4 87.8(3) . . ?
C2 C5 H5A 114.0 . . ?
C4 C5 H5A 114.0 . . ?
C2 C5 H5B 114.0 . . ?
C4 C5 H5B 114.0 . . ?
H5A C5 H5B 111.2 . . ?
N8 C6 N5 108.6(3) . . ?
N8 C6 H6 125.7 . . ?
N5 C6 H6 125.7 . . ?
N5 C7 C10 117.7(3) . . ?
N5 C7 C8 117.9(3) . . ?
C10 C7 C8 88.8(3) . . ?
N5 C7 H7 110.2 . . ?
C10 C7 H7 110.2 . . ?
C8 C7 H7 110.2 . . ?
C9 C8 C7 87.6(3) . . ?
C9 C8 H8A 114.1 . . ?
C7 C8 H8A 114.1 . . ?
C9 C8 H8B 114.1 . . ?
C7 C8 H8B 114.1 . . ?
H8A C8 H8B 111.2 . . ?
C10 C9 C8 88.7(3) . . ?
C10 C9 H9A 113.9 . . ?
C8 C9 H9A 113.9 . . ?
C10 C9 H9B 113.9 . . ?
C8 C9 H9B 113.9 . . ?
H9A C9 H9B 111.1 . . ?
C7 C10 C9 87.8(3) . . ?
C7 C10 H10A 114.0 . . ?
C9 C10 H10A 114.0 . . ?
C7 C10 H10B 114.0 . . ?
C9 C10 H10B 114.0 . . ?
H10A C10 H10B 111.2 . . ?
N16 C16 N13 108.1(3) . . ?
N16 C16 H16 126.0 . . ?
N13 C16 H16 126.0 . . ?
N13 C17 C18 119.6(3) . . ?
N13 C17 C20 117.5(3) . . ?
C18 C17 C20 89.3(3) . . ?
N13 C17 H17 109.7 . . ?
C18 C17 H17 109.7 . . ?
C20 C17 H17 109.7 . . ?
C17 C18 C19 86.6(3) . . ?
C17 C18 H18A 114.2 . . ?
C19 C18 H18A 114.2 . . ?
C17 C18 H18B 114.2 . . ?
C19 C18 H18B 114.2 . . ?
H18A C18 H18B 111.4 . . ?
C18 C19 C20 88.5(3) . . ?
C18 C19 H19A 113.9 . . ?
C20 C19 H19A 113.9 . . ?
C18 C19 H19B 113.9 . . ?
C20 C19 H19B 113.9 . . ?
H19A C19 H19B 111.1 . . ?
C17 C20 C19 85.8(3) . . ?
C17 C20 H20A 114.4 . . ?
C19 C20 H20A 114.4 . . ?
C17 C20 H20B 114.4 . . ?
C19 C20 H20B 114.4 . . ?
H20A C20 H20B 111.5 . . ?
O4A Cl1 O6A 115.6(4) . . ?
O4A Cl1 O5A 113.1(4) . . ?
O6A Cl1 O5A 111.1(3) . . ?
O4A Cl1 O3 106.9(3) . . ?
O6A Cl1 O3 105.7(3) . . ?
O5A Cl1 O3 103.3(3) . . ?
O6B Cl1 O3 124.8(10) . . ?
O6B Cl1 O5B 97.6(16) . . ?
O3 Cl1 O5B 118.0(9) . . ?
O6B Cl1 O4B 102.8(12) . . ?
O3 Cl1 O4B 109.6(5) . . ?
O5B Cl1 O4B 100.6(10) . . ?
O9B Cl2 O8 89.5(12) . . ?
O9B Cl2 O7 132.2(8) . . ?
O8 Cl2 O7 109.0(2) . . ?
O9B Cl2 O10 105.0(10) . . ?
O8 Cl2 O10 108.6(2) . . ?
O7 Cl2 O10 109.5(2) . . ?
O8 Cl2 O9A 114.6(4) . . ?
O7 Cl2 O9A 105.8(3) . . ?
O10 Cl2 O9A 109.1(3) . . ?
C11 N9 N10 108.6(3) . . ?
C11 N9 C12 132.0(3) . . ?
N10 N9 C12 119.0(3) . . ?
N10 N11 N12 110.0(3) . . ?
N11 N10 N9 106.3(3) . . ?
N12 C11 N9 108.5(3) . . ?
N12 C11 H11 125.8 . . ?
N9 C11 H11 125.8 . . ?
N9 C12 C15 116.9(3) . . ?
N9 C12 C13 119.1(3) . . ?
C15 C12 C13 89.9(3) . . ?
N9 C12 H12 109.8 . . ?
C15 C12 H12 109.8 . . ?
C13 C12 H12 109.8 . . ?
C12 C13 C14 86.7(3) . . ?
C12 C13 H13A 114.2 . . ?
C14 C13 H13A 114.2 . . ?
C12 C13 H13B 114.2 . . ?
C14 C13 H13B 114.2 . . ?
H13A C13 H13B 111.4 . . ?
C12 C15 C14 86.6(3) . . ?
C12 C15 H15A 114.2 . . ?
C14 C15 H15A 114.2 . . ?
C12 C15 H15B 114.2 . . ?
C14 C15 H15B 114.2 . . ?
H15A C15 H15B 111.4 . . ?
C13 C14 C15 88.4(3) . . ?
C13 C14 H14A 113.9 . . ?
C15 C14 H14A 113.9 . . ?
C13 C14 H14B 113.9 . . ?
C15 C14 H14B 113.9 . . ?
H14A C14 H14B 111.1 . . ?

loop_
_geom_bond_atom_site_label_1
_geom_bond_atom_site_label_2
_geom_bond_distance
_geom_bond_site_symmetry_2
_geom_bond_publ_flag
Cu1 N4 1.996(3) . ?
Cu1 N8 2.001(3) . ?
Cu1 N16 2.006(3) . ?
Cu1 N12 2.012(3) . ?
Cu1 O1 2.249(3) . ?
O1 H1B 0.71(4) . ?
O1 H1C 0.93(6) . ?
N1 C1 1.322(4) . ?
N1 N2 1.343(4) . ?
N1 C2 1.466(5) . ?
N2 N3 1.287(4) . ?
N3 N4 1.370(4) . ?
N4 C1 1.316(5) . ?
N5 C6 1.322(5) . ?
N5 N6 1.362(4) . ?
N5 C7 1.465(5) . ?
N6 N7 1.286(4) . ?
N7 N8 1.372(4) . ?
N8 C6 1.320(5) . ?
N12 C11 1.315(5) . ?
N12 N11 1.356(4) . ?
N13 C16 1.325(5) . ?
N13 N14 1.348(4) . ?
N13 C17 1.468(5) . ?
N14 N15 1.294(4) . ?
N15 N16 1.355(4) . ?
N16 C16 1.320(5) . ?
C1 H1 0.9500 . ?
C2 C3 1.528(6) . ?
C2 C5 1.528(6) . ?
C2 H2 1.0000 . ?
C3 C4 1.530(6) . ?
C3 H3A 0.9900 . ?
C3 H3B 0.9900 . ?
C4 C5 1.537(6) . ?
C4 H4A 0.9900 . ?
C4 H4B 0.9900 . ?
C5 H5A 0.9900 . ?
C5 H5B 0.9900 . ?
C6 H6 0.9500 . ?
C7 C10 1.529(6) . ?
C7 C8 1.533(6) . ?
C7 H7 1.0000 . ?
C8 C9 1.533(7) . ?
C8 H8A 0.9900 . ?
C8 H8B 0.9900 . ?
C9 C10 1.531(6) . ?
C9 H9A 0.9900 . ?
C9 H9B 0.9900 . ?
C10 H10A 0.9900 . ?
C10 H10B 0.9900 . ?
C16 H16 0.9500 . ?
C17 C18 1.521(5) . ?
C17 C20 1.535(5) . ?
C17 H17 1.0000 . ?
C18 C19 1.534(6) . ?
C18 H18A 0.9900 . ?
C18 H18B 0.9900 . ?
C19 C20 1.543(6) . ?
C19 H19A 0.9900 . ?
C19 H19B 0.9900 . ?
C20 H20A 0.9900 . ?
C20 H20B 0.9900 . ?
Cl1 O4A 1.363(5) . ?
Cl1 O6A 1.395(4) . ?
Cl1 O5A 1.403(5) . ?
Cl1 O6B 1.446(16) . ?
Cl1 O3 1.446(4) . ?
Cl1 O5B 1.454(16) . ?
Cl1 O4B 1.497(13) . ?
Cl2 O9B 1.38(3) . ?
Cl2 O8 1.405(4) . ?
Cl2 O7 1.418(3) . ?
Cl2 O10 1.432(3) . ?
Cl2 O9A 1.452(7) . ?
N9 C11 1.324(4) . ?
N9 N10 1.355(4) . ?
N9 C12 1.465(5) . ?
N11 N10 1.296(4) . ?
C11 H11 0.9500 . ?
C12 C15 1.525(5) . ?
C12 C13 1.525(5) . ?
C12 H12 1.0000 . ?
C13 C14 1.544(6) . ?
C13 H13A 0.9900 . ?
C13 H13B 0.9900 . ?
C15 C14 1.546(6) . ?
C15 H15A 0.9900 . ?
C15 H15B 0.9900 . ?
C14 H14A 0.9900 . ?
C14 H14B 0.9900 . ?

loop_
_geom_contact_atom_site_label_1
_geom_contact_atom_site_label_2
_geom_contact_distance
_geom_contact_site_symmetry_1
_geom_contact_site_symmetry_2
_geom_contact_publ_flag
? ? ? ? ? ?

loop_
_geom_hbond_atom_site_label_D
_geom_hbond_atom_site_label_H
_geom_hbond_atom_site_label_A
_geom_hbond_distance_DH
_geom_hbond_distance_HA
_geom_hbond_distance_DA
_geom_hbond_angle_DHA
_geom_hbond_site_symmetry_A
? ? ? ? ? ? ? ?

loop_
_geom_torsion_atom_site_label_1
_geom_torsion_atom_site_label_2
_geom_torsion_atom_site_label_3
_geom_torsion_atom_site_label_4
_geom_torsion
_geom_torsion_site_symmetry_1
_geom_torsion_site_symmetry_2
_geom_torsion_site_symmetry_3
_geom_torsion_site_symmetry_4
_geom_torsion_publ_flag
C1 N1 N2 N3 -1.2(4) . . . . ?
C2 N1 N2 N3 -178.2(3) . . . . ?
N1 N2 N3 N4 0.3(4) . . . . ?
N2 N3 N4 C1 0.7(4) . . . . ?
N2 N3 N4 Cu1 -171.5(2) . . . . ?
C6 N5 N6 N7 0.1(4) . . . . ?
C7 N5 N6 N7 -179.3(3) . . . . ?
N5 N6 N7 N8 0.0(4) . . . . ?
N6 N7 N8 C6 -0.1(4) . . . . ?
N6 N7 N8 Cu1 179.9(2) . . . . ?
C16 N13 N14 N15 0.2(4) . . . . ?
C17 N13 N14 N15 176.3(3) . . . . ?
N13 N14 N15 N16 -0.4(4) . . . . ?
N14 N15 N16 C16 0.5(4) . . . . ?
N14 N15 N16 Cu1 -173.2(2) . . . . ?
N3 N4 C1 N1 -1.4(4) . . . . ?
Cu1 N4 C1 N1 169.8(3) . . . . ?
N2 N1 C1 N4 1.6(4) . . . . ?
C2 N1 C1 N4 178.3(4) . . . . ?
C1 N1 C2 C3 40.6(6) . . . . ?
N2 N1 C2 C3 -143.1(4) . . . . ?
C1 N1 C2 C5 -64.7(6) . . . . ?
N2 N1 C2 C5 111.6(4) . . . . ?
N1 C2 C3 C4 -141.7(4) . . . . ?
C5 C2 C3 C4 -19.8(3) . . . . ?
C2 C3 C4 C5 19.7(4) . . . . ?
N1 C2 C5 C4 141.7(4) . . . . ?
C3 C2 C5 C4 19.8(3) . . . . ?
C3 C4 C5 C2 -19.7(4) . . . . ?
N7 N8 C6 N5 0.2(4) . . . . ?
Cu1 N8 C6 N5 -179.8(2) . . . . ?
N6 N5 C6 N8 -0.2(4) . . . . ?
C7 N5 C6 N8 179.1(3) . . . . ?
C6 N5 C7 C10 -67.0(6) . . . . ?
N6 N5 C7 C10 112.2(4) . . . . ?
C6 N5 C7 C8 37.6(6) . . . . ?
N6 N5 C7 C8 -143.2(4) . . . . ?
N5 C7 C8 C9 -140.9(4) . . . . ?
C10 C7 C8 C9 -19.9(3) . . . . ?
C7 C8 C9 C10 19.8(3) . . . . ?
N5 C7 C10 C9 141.1(4) . . . . ?
C8 C7 C10 C9 19.9(3) . . . . ?
C8 C9 C10 C7 -19.9(3) . . . . ?
N15 N16 C16 N13 -0.4(4) . . . . ?
Cu1 N16 C16 N13 172.1(3) . . . . ?
N14 N13 C16 N16 0.1(4) . . . . ?
C17 N13 C16 N16 -175.4(4) . . . . ?
C16 N13 C17 C18 -18.5(6) . . . . ?
N14 N13 C17 C18 166.4(4) . . . . ?
C16 N13 C17 C20 87.6(5) . . . . ?
N14 N13 C17 C20 -87.5(5) . . . . ?
N13 C17 C18 C19 145.1(4) . . . . ?
C20 C17 C18 C19 23.6(3) . . . . ?
C17 C18 C19 C20 -23.4(3) . . . . ?
N13 C17 C20 C19 -146.8(4) . . . . ?
C18 C17 C20 C19 -23.4(3) . . . . ?
C18 C19 C20 C17 23.2(3) . . . . ?
C11 N12 N11 N10 -0.2(4) . . . . ?
Cu1 N12 N11 N10 178.3(2) . . . . ?
N12 N11 N10 N9 0.1(4) . . . . ?
C11 N9 N10 N11 0.0(4) . . . . ?
C12 N9 N10 N11 173.2(3) . . . . ?
N11 N12 C11 N9 0.2(4) . . . . ?
Cu1 N12 C11 N9 -178.3(2) . . . . ?
N10 N9 C11 N12 -0.1(4) . . . . ?
C12 N9 C11 N12 -172.1(3) . . . . ?
C11 N9 C12 C15 88.4(5) . . . . ?
N10 N9 C12 C15 -83.0(4) . . . . ?
C11 N9 C12 C13 -17.8(6) . . . . ?
N10 N9 C12 C13 170.8(3) . . . . ?
N9 C12 C13 C14 142.9(3) . . . . ?
C15 C12 C13 C14 21.8(3) . . . . ?
N9 C12 C15 C14 -144.7(3) . . . . ?
C13 C12 C15 C14 -21.8(3) . . . . ?
C12 C13 C14 C15 -21.5(3) . . . . ?
C12 C15 C14 C13 21.5(3) . . . . ?
